data_2210963
loop_
_publ_author_name
'Warzecha, Klaus-Dieter'
'Lex, Johann'
'Griesbeck, Axel G.'

_publ_section_title
;
 <i>N</i>-Isobutylphthalimide: unidimensional zigzag ribbons of
 <i>R</i>(10) motifs
;
_journal_issue 11
_journal_name_full 'Acta Crystallographica Section E'
_journal_page_first o4858
_journal_page_last o4859
_journal_paper_doi 10.1107/S160053680604030X
_journal_volume 62
_journal_year 2006
_chemical_formula_moiety 'C12 H13 N O2'
_chemical_formula_sum 'C12 H13 N O2'
_chemical_formula_weight 203.23
_chemical_melting_point 365
_chemical_name_common
;
N-Isobutylphthalimide
;
_chemical_name_systematic
;
 2-Isobutylisoindoline-1,3-dione
;
_space_group_IT_number 14
_symmetry_cell_setting monoclinic
_symmetry_space_group_name_Hall '-P 2yn'
_symmetry_space_group_name_H-M 'P 1 21/n 1'
_atom_sites_solution_hydrogens geom
_atom_sites_solution_primary direct
_atom_sites_solution_secondary difmap
_audit_creation_method SHELXL-97
_cell_angle_alpha 90.00
_cell_angle_beta 96.741(2)
_cell_angle_gamma 90.00
_cell_formula_units_Z 4
_cell_length_a 5.7583(2)
_cell_length_b 22.1255(7)
_cell_length_c 8.1214(3)
_cell_measurement_reflns_used 5212
_cell_measurement_temperature 100(2)
_cell_measurement_theta_max 26.99
_cell_measurement_theta_min 2.69
_cell_volume 1027.56(6)
_computing_cell_refinement 'Nonius DENZO (Otwinowski & Minor, 1997)'
_computing_data_collection 'Nonius COLLECT (Hooft, 1999)'
_computing_data_reduction 'Nonius DENZO (Otwinowski & Minor, 1997)'
_computing_molecular_graphics 'SCHAKAL 99 (Keller, 1999)'
_computing_publication_material
;
SHELXL-97 (Sheldrick, 1997);
PLATON (Spek, 2003);
enCIFer (Allen <i>et al.</i>,  2004)
;
_computing_structure_refinement 'SHELXL97 (Sheldrick, 1997)'
_computing_structure_solution 'SHELXS97 (Sheldrick, 1997)'
_diffrn_ambient_temperature 100(2)
_diffrn_measured_fraction_theta_full 0.998
_diffrn_measured_fraction_theta_max 0.998
_diffrn_measurement_device_type 'Nonius KappaCCD'
_diffrn_measurement_method '\f/ and \w scans'
_diffrn_radiation_monochromator graphite
_diffrn_radiation_source 'fine-focus sealed tube'
_diffrn_radiation_type MoK\a
_diffrn_radiation_wavelength 0.71073
_diffrn_reflns_av_R_equivalents 0.0376
_diffrn_reflns_av_sigmaI/netI 0.0574
_diffrn_reflns_limit_h_max 7
_diffrn_reflns_limit_h_min -4
_diffrn_reflns_limit_k_max 25
_diffrn_reflns_limit_k_min -28
_diffrn_reflns_limit_l_max 9
_diffrn_reflns_limit_l_min -10
_diffrn_reflns_number 5212
_diffrn_reflns_theta_full 26.99
_diffrn_reflns_theta_max 26.99
_diffrn_reflns_theta_min 2.69
_diffrn_standards_number 0
_exptl_absorpt_coefficient_mu 0.090
_exptl_absorpt_correction_type none
_exptl_crystal_colour colourless
_exptl_crystal_density_diffrn 1.314
_exptl_crystal_density_method 'not measured'
_exptl_crystal_description needle
_exptl_crystal_F_000 432
_exptl_crystal_size_max 0.48
_exptl_crystal_size_mid 0.32
_exptl_crystal_size_min 0.30
_refine_diff_density_max 0.270
_refine_diff_density_min -0.188
_refine_ls_extinction_coef 0.028(3)
_refine_ls_extinction_expression Fc^*^=kFc[1+0.001xFc^2^\l^3^/sin(2\q)]^-1/4^
_refine_ls_extinction_method 'SHELXL97 (Sheldrick, 1997)'
_refine_ls_goodness_of_fit_ref 0.971
_refine_ls_hydrogen_treatment refall
_refine_ls_matrix_type full
_refine_ls_number_parameters 190
_refine_ls_number_reflns 2231
_refine_ls_number_restraints 0
_refine_ls_restrained_S_all 0.971
_refine_ls_R_factor_all 0.0631
_refine_ls_R_factor_gt 0.0391
_refine_ls_shift/su_max 0.002
_refine_ls_shift/su_mean 0.000
_refine_ls_structure_factor_coef Fsqd
_refine_ls_weighting_details 'calc w=1/[\s^2^(Fo^2^)+(0.0502P)^2^] where P=(Fo^2^+2Fc^2^)/3'
_refine_ls_weighting_scheme calc
_refine_ls_wR_factor_gt 0.0868
_refine_ls_wR_factor_ref 0.0947
_reflns_number_gt 1635
_reflns_number_total 2231
_reflns_threshold_expression 'I > 2\s(I)'
_cod_data_source_file dn2069.cif
_cod_data_source_block I
_cod_original_sg_symbol_H-M P21/n
_cod_database_code 2210963
_cod_database_fobs_code 2210963

loop_
_symmetry_equiv_pos_as_xyz
'x, y, z'
'x+1/2, -y+1/2, z+1/2'
'-x, -y, -z'
'-x-1/2, y-1/2, -z-1/2'

loop_
_atom_site_type_symbol
_atom_site_label
_atom_site_fract_x
_atom_site_fract_y
_atom_site_fract_z
_atom_site_U_iso_or_equiv
_atom_site_adp_type
_atom_site_calc_flag
_atom_site_occupancy
C C1 1.2349(2) 0.07391(6) 0.77049(14) 0.0177(3) Uani d 1
C C2 0.8777(2) 0.07620(6) 0.60680(14) 0.0176(3) Uani d 1
C C3 0.9046(2) 0.01573(5) 0.68894(14) 0.0178(3) Uani d 1
C C4 0.7525(3) -0.03272(6) 0.68250(16) 0.0214(3) Uani d 1
H H4 0.604(2) -0.0330(5) 0.6208(14) 0.018(3) Uiso d 1
C C5 0.8249(3) -0.08340(6) 0.77709(16) 0.0237(3) Uani d 1
H H5 0.720(3) -0.1173(6) 0.7766(15) 0.027(4) Uiso d 1
C C6 1.0407(3) -0.08491(6) 0.87244(16) 0.0225(3) Uani d 1
H H6 1.086(2) -0.1198(6) 0.9389(15) 0.021(3) Uiso d 1
C C7 1.1943(3) -0.03602(6) 0.87830(15) 0.0208(3) Uani d 1
H H7 1.340(3) -0.0389(6) 0.9474(16) 0.031(4) Uiso d 1
C C8 1.1197(2) 0.01422(5) 0.78509(14) 0.0174(3) Uani d 1
C C9 1.1318(3) 0.16980(6) 0.61547(15) 0.0192(3) Uani d 1
H H9A 1.036(2) 0.1771(5) 0.5045(14) 0.016(3) Uiso d 1
H H9B 1.306(2) 0.1713(6) 0.6018(15) 0.028(4) Uiso d 1
C C10 1.0724(2) 0.21697(6) 0.74164(15) 0.0204(3) Uani d 1
H H10 1.159(2) 0.2047(5) 0.8562(15) 0.019(3) Uiso d 1
C C11 1.1659(3) 0.27863(6) 0.69819(18) 0.0265(4) Uani d 1
H H11A 1.083(2) 0.2941(6) 0.5898(17) 0.034(4) Uiso d 1
H H11B 1.338(3) 0.2768(6) 0.6871(17) 0.040(4) Uiso d 1
H H11C 1.147(2) 0.3095(6) 0.7873(16) 0.027(4) Uiso d 1
C C12 0.8098(3) 0.22014(7) 0.75073(19) 0.0276(4) Uani d 1
H H12A 0.779(3) 0.2509(7) 0.8302(18) 0.036(4) Uiso d 1
H H12B 0.740(3) 0.1800(7) 0.7782(16) 0.037(4) Uiso d 1
H H12C 0.724(3) 0.2308(6) 0.6390(18) 0.032(4) Uiso d 1
N N1 1.07926(18) 0.10823(4) 0.66427(11) 0.0177(3) Uani d 1
O O1 1.42255(16) 0.09171(4) 0.83572(10) 0.0242(3) Uani d 1
O O2 0.71867(17) 0.09538(4) 0.51000(10) 0.0234(3) Uani d 1

loop_
_atom_site_aniso_label
_atom_site_aniso_U_11
_atom_site_aniso_U_22
_atom_site_aniso_U_33
_atom_site_aniso_U_12
_atom_site_aniso_U_13
_atom_site_aniso_U_23
C1 0.0167(8) 0.0198(7) 0.0166(6) 0.0016(6) 0.0018(5) -0.0016(5)
C2 0.0179(8) 0.0192(7) 0.0158(6) -0.0013(6) 0.0017(5) -0.0025(5)
C3 0.0200(8) 0.0170(7) 0.0167(6) -0.0005(6) 0.0038(5) -0.0023(5)
C4 0.0192(8) 0.0224(7) 0.0225(7) -0.0025(6) 0.0014(6) -0.0032(5)
C5 0.0290(9) 0.0170(7) 0.0261(7) -0.0053(6) 0.0077(6) -0.0034(6)
C6 0.0311(9) 0.0151(7) 0.0222(7) 0.0042(6) 0.0073(6) 0.0014(5)
C7 0.0216(9) 0.0199(7) 0.0211(6) 0.0032(6) 0.0034(6) -0.0005(5)
C8 0.0190(8) 0.0165(7) 0.0171(6) 0.0006(6) 0.0042(5) -0.0019(5)
C9 0.0199(8) 0.0168(7) 0.0207(7) -0.0024(6) 0.0018(6) 0.0017(5)
C10 0.0217(8) 0.0190(7) 0.0198(6) -0.0007(6) -0.0004(5) -0.0001(5)
C11 0.0255(10) 0.0191(8) 0.0348(8) -0.0005(7) 0.0024(7) -0.0014(6)
C12 0.0282(10) 0.0230(8) 0.0332(8) 0.0001(7) 0.0107(7) -0.0036(7)
N1 0.0169(7) 0.0153(6) 0.0201(5) -0.0011(5) -0.0011(5) 0.0004(4)
O1 0.0181(6) 0.0247(5) 0.0285(5) -0.0026(4) -0.0027(4) 0.0014(4)
O2 0.0217(6) 0.0243(5) 0.0228(5) -0.0007(4) -0.0041(4) 0.0020(4)

loop_
_atom_type_symbol
_atom_type_description
_atom_type_scat_dispersion_real
_atom_type_scat_dispersion_imag
_atom_type_scat_source
C C 0.0033 0.0016 'International Tables Vol C Tables 4.2.6.8 and 6.1.1.4'
H H 0.0000 0.0000 'International Tables Vol C Tables 4.2.6.8 and 6.1.1.4'
N N 0.0061 0.0033 'International Tables Vol C Tables 4.2.6.8 and 6.1.1.4'
O O 0.0106 0.0060 'International Tables Vol C Tables 4.2.6.8 and 6.1.1.4'

loop_
_geom_angle_atom_site_label_1
_geom_angle_atom_site_label_2
_geom_angle_atom_site_label_3
_geom_angle
_geom_angle_publ_flag
C1 N1 C9 122.51(11) y
C2 N1 C9 125.08(10) y
O1 C1 N1 124.69(12) ?
O1 C1 C8 129.51(12) ?
N1 C1 C8 105.80(11) ?
O2 C2 N1 125.16(11) ?
O2 C2 C3 129.35(12) ?
N1 C2 C3 105.49(10) ?
C4 C3 C8 121.58(12) ?
C4 C3 C2 130.21(12) ?
C8 C3 C2 108.19(11) ?
C3 C4 C5 117.12(13) ?
C3 C4 H4 124.0(8) ?
C5 C4 H4 118.8(8) ?
C6 C5 C4 121.17(13) ?
C6 C5 H5 120.4(8) ?
C4 C5 H5 118.5(8) ?
C5 C6 C7 121.60(13) ?
C5 C6 H6 120.1(8) ?
C7 C6 H6 118.2(8) ?
C8 C7 C6 116.71(13) ?
C8 C7 H7 124.7(8) ?
C6 C7 H7 118.6(8) ?
C7 C8 C3 121.81(12) ?
C7 C8 C1 130.03(12) ?
C3 C8 C1 108.12(11) ?
N1 C9 C10 112.64(10) y
N1 C9 H9A 106.3(7) ?
C10 C9 H9A 110.3(7) ?
N1 C9 H9B 107.2(8) ?
C10 C9 H9B 110.5(7) ?
H9A C9 H9B 109.7(10) ?
C11 C10 C12 110.47(12) ?
C11 C10 C9 110.06(11) y
C12 C10 C9 111.43(11) y
C11 C10 H10 107.1(7) ?
C12 C10 H10 110.2(7) ?
C9 C10 H10 107.4(7) ?
C10 C11 H11A 111.3(8) ?
C10 C11 H11B 111.3(8) ?
H11A C11 H11B 107.7(12) ?
C10 C11 H11C 111.5(7) ?
H11A C11 H11C 108.3(11) ?
H11B C11 H11C 106.6(11) ?
C10 C12 H12A 109.1(9) ?
C10 C12 H12B 113.0(8) ?
H12A C12 H12B 111.1(12) ?
C10 C12 H12C 110.6(9) ?
H12A C12 H12C 109.0(12) ?
H12B C12 H12C 103.9(11) ?
C1 N1 C2 112.36(10) ?

loop_
_geom_bond_atom_site_label_1
_geom_bond_atom_site_label_2
_geom_bond_distance
C1 O1 1.2120(15)
C1 N1 1.3937(15)
C1 C8 1.4889(17)
C2 O2 1.2114(15)
C2 N1 1.3929(16)
C2 C3 1.4949(17)
C3 C4 1.3813(18)
C3 C8 1.3849(18)
C4 C5 1.3949(18)
C4 H4 0.941(12)
C5 C6 1.386(2)
C5 H5 0.964(14)
C6 C7 1.3945(19)
C6 H6 0.960(12)
C7 C8 1.3844(17)
C7 H7 0.957(14)
C9 N1 1.4604(15)
C9 C10 1.5292(18)
C9 H9A 1.013(12)
C9 H9B 1.023(14)
C10 C11 1.5235(19)
C10 C12 1.524(2)
C10 H10 1.040(12)
C11 H11A 1.010(14)
C11 H11B 1.005(17)
C11 H11C 1.010(13)
C12 H12A 0.969(15)
C12 H12B 1.009(15)
C12 H12C 1.009(14)

loop_
_geom_hbond_atom_site_label_D
_geom_hbond_atom_site_label_H
_geom_hbond_atom_site_label_A
_geom_hbond_site_symmetry_A
_geom_hbond_distance_DH
_geom_hbond_distance_HA
_geom_hbond_distance_DA
_geom_hbond_angle_DHA
_geom_hbond_publ_flag
C4 H4 O2 3_656 0.939(12) 2.454(11) 3.2759(18) 146.2(9) y
C7 H7 O1 3_857 0.955(16) 2.403(14) 3.2523(17) 148.0(12) y

loop_
_geom_torsion_atom_site_label_1
_geom_torsion_atom_site_label_2
_geom_torsion_atom_site_label_3
_geom_torsion_atom_site_label_4
_geom_torsion
_geom_torsion_publ_flag
C8 C1 N1 C9 -178.57(10) y
C3 C2 N1 C9 179.18(10) y
C10 C9 N1 C1 -84.71(15) y
C10 C9 N1 C2 98.17(13) y
N1 C9 C10 C11 171.08(12) y
N1 C9 C10 C12 -66.03(15) y

loop_
_cod_related_entry_id
_cod_related_entry_database
_cod_related_entry_code
1 ChemSpider 87003
